data_4035553
loop_
_publ_author_name
'Sattar, Moh'
'Shareef, Muhammed'
'Patidar, Krishna'
'Kumar, Sangit'

_publ_section_title
;
 Copper-Catalyzed 8-Aminoquinoline Assisted Aryl Chalcogenation of
 Ferroceneamide with Aryl Disulfides, Diselenides, and Ditellurides.
;
_journal_issue 15
_journal_name_full 'The Journal of organic chemistry'
_journal_page_first 8241
_journal_page_last 8249
_journal_paper_doi 10.1021/acs.joc.8b00974
_journal_volume 83
_journal_year 2018
_chemical_formula_sum 'C28 H20 Fe N2 O S2 Se2'
_chemical_formula_weight 678.35
_space_group_crystal_system monoclinic
_space_group_IT_number 14
_space_group_name_Hall '-P 2yn'
_space_group_name_H-M_alt 'P 1 21/n 1'
_atom_sites_solution_hydrogens geom
_audit_creation_method SHELXL-2017/1
_cell_angle_alpha 90
_cell_angle_beta 108.106(4)
_cell_angle_gamma 90
_cell_formula_units_Z 4
_cell_length_a 9.2482(11)
_cell_length_b 29.535(4)
_cell_length_c 9.8061(11)
_cell_measurement_reflns_used 9920
_cell_measurement_temperature 293(2)
_cell_measurement_theta_max 31.12
_cell_measurement_theta_min 2.42
_cell_volume 2545.9(5)
_computing_cell_refinement 'Bruker SAINT'
_computing_data_collection 'Bruker APEX2'
_computing_data_reduction 'Bruker SAINT'
_computing_molecular_graphics 'Bruker SHELXTL'
_computing_publication_material 'Bruker SHELXTL'
_computing_structure_refinement 'SHELXL-2017/1 (Sheldrick, 2017)'
_computing_structure_solution 'SHELXT 2014/5 (Sheldrick, 2014)'
_diffrn_ambient_temperature 293(2)
_diffrn_measured_fraction_theta_full 1.000
_diffrn_measured_fraction_theta_max 0.971
_diffrn_measurement_device_type 'Bruker APEX-II CCD'
_diffrn_measurement_method '\f and \w scans'
_diffrn_radiation_type MoK\a
_diffrn_radiation_wavelength 0.71073
_diffrn_reflns_av_R_equivalents 0.0997
_diffrn_reflns_av_unetI/netI 0.0941
_diffrn_reflns_Laue_measured_fraction_full 1.000
_diffrn_reflns_Laue_measured_fraction_max 0.971
_diffrn_reflns_limit_h_max 13
_diffrn_reflns_limit_h_min -10
_diffrn_reflns_limit_k_max 44
_diffrn_reflns_limit_k_min -44
_diffrn_reflns_limit_l_max 12
_diffrn_reflns_limit_l_min -14
_diffrn_reflns_number 56360
_diffrn_reflns_point_group_measured_fraction_full 1.000
_diffrn_reflns_point_group_measured_fraction_max 0.971
_diffrn_reflns_theta_full 25.242
_diffrn_reflns_theta_max 32.165
_diffrn_reflns_theta_min 2.291
_exptl_absorpt_coefficient_mu 3.642
_exptl_absorpt_correction_T_max 0.7464
_exptl_absorpt_correction_T_min 0.4935
_exptl_absorpt_correction_type multi-scan
_exptl_absorpt_process_details SADABS
_exptl_crystal_colour Brown
_exptl_crystal_density_diffrn 1.770
_exptl_crystal_description block
_exptl_crystal_F_000 1344
_exptl_crystal_size_max 0.6
_exptl_crystal_size_mid 0.4
_exptl_crystal_size_min 0.04
_refine_diff_density_max 1.598
_refine_diff_density_min -1.164
_refine_diff_density_rms 0.158
_refine_ls_extinction_method none
_refine_ls_goodness_of_fit_ref 0.779
_refine_ls_hydrogen_treatment constr
_refine_ls_matrix_type full
_refine_ls_number_parameters 319
_refine_ls_number_reflns 8709
_refine_ls_number_restraints 0
_refine_ls_restrained_S_all 0.779
_refine_ls_R_factor_all 0.1148
_refine_ls_R_factor_gt 0.0585
_refine_ls_shift/su_max 0.001
_refine_ls_shift/su_mean 0.000
_refine_ls_structure_factor_coef Fsqd
_refine_ls_weighting_details 'w=1/[\s^2^(Fo^2^)+(0.0568P)^2^+38.8171P] where P=(Fo^2^+2Fc^2^)/3'
_refine_ls_weighting_scheme calc
_refine_ls_wR_factor_gt 0.1191
_refine_ls_wR_factor_ref 0.1505
_reflns_Friedel_coverage 0.000
_reflns_number_gt 5842
_reflns_number_total 8709
_reflns_threshold_expression 'I > 2\s(I)'
_cod_data_source_file jo8b00974_si_003.cif
_cod_data_source_block shelx
_cod_original_sg_symbol_H-M 'P 21/n'
_cod_database_code 4035553
_shelx_shelxl_version_number 2017/1
_shelx_space_group_comment
;
The symmetry employed for this shelxl refinement is uniquely defined
by the following loop, which should always be used as a source of
symmetry information in preference to the above space-group names.
They are only intended as comments.
;

loop_
_space_group_symop_operation_xyz
'x, y, z'
'-x+1/2, y+1/2, -z+1/2'
'-x, -y, -z'
'x-1/2, -y-1/2, z-1/2'

loop_
_atom_site_label
_atom_site_type_symbol
_atom_site_fract_x
_atom_site_fract_y
_atom_site_fract_z
_atom_site_U_iso_or_equiv
_atom_site_adp_type
_atom_site_occupancy
_atom_site_site_symmetry_order
_atom_site_calc_flag
_atom_site_refinement_flags_posn
_atom_site_refinement_flags_adp
Se2 Se 0.50569(5) 0.43891(2) 0.73782(5) 0.01711(11) Uani 1 1 d . .
Se1 Se 1.07563(5) 0.37785(2) 0.62744(5) 0.01816(11) Uani 1 1 d . .
Fe1 Fe 0.66919(7) 0.38577(2) 0.49666(6) 0.01228(13) Uani 1 1 d . .
S2 S 0.77325(17) 0.46615(6) 1.01434(16) 0.0369(3) Uani 1 1 d . .
S1 S 1.03994(18) 0.36101(6) 0.30335(17) 0.0374(3) Uani 1 1 d . .
O1 O 0.9666(4) 0.34814(14) 0.8523(4) 0.0267(8) Uani 1 1 d . .
C26 C 1.1451(5) 0.44116(16) 0.4141(5) 0.0158(6) Uani 1 1 d . .
H26 H 1.178839 0.465440 0.476251 0.019 Uiso 1 1 calc R U
N1 N 0.4736(4) 0.32994(14) 0.9368(4) 0.0187(8) Uani 1 1 d . .
N2 N 0.7251(4) 0.34807(14) 0.8672(4) 0.0186(8) Uani 1 1 d . .
H2 H 0.639739 0.362267 0.839187 0.022 Uiso 1 1 calc R U
C2 C 0.7943(5) 0.39884(15) 0.7025(5) 0.0150(8) Uani 1 1 d . .
C5 C 0.6766(5) 0.45376(14) 0.5340(5) 0.0162(8) Uani 1 1 d . .
H5 H 0.608057 0.475355 0.482445 0.019 Uiso 1 1 calc R U
C3 C 0.8852(5) 0.40658(15) 0.6080(5) 0.0153(8) Uani 1 1 d . .
C4 C 0.8118(5) 0.43996(15) 0.5063(5) 0.0171(8) Uani 1 1 d . .
H4 H 0.846480 0.451025 0.433274 0.021 Uiso 1 1 calc R U
C13 C 0.5961(5) 0.30272(15) 0.9962(5) 0.0175(9) Uani 1 1 d . .
C1 C 0.6635(5) 0.42888(15) 0.6546(5) 0.0158(8) Uani 1 1 d . .
C12 C 0.7338(5) 0.31182(15) 0.9623(5) 0.0174(8) Uani 1 1 d . .
C25 C 1.0927(5) 0.39614(16) 0.4476(5) 0.0158(6) Uani 1 1 d . .
C11 C 0.8358(5) 0.36333(16) 0.8144(5) 0.0175(9) Uani 1 1 d . .
C14 C 0.5933(6) 0.26683(15) 1.0913(5) 0.0189(9) Uani 1 1 d . .
C9 C 0.6122(5) 0.31854(15) 0.4852(6) 0.0209(9) Uani 1 1 d . .
H9 H 0.639240 0.297942 0.560584 0.025 Uiso 1 1 calc R U
C10 C 0.6973(6) 0.32853(16) 0.3914(5) 0.0226(10) Uani 1 1 d . .
H10 H 0.790110 0.315717 0.394335 0.027 Uiso 1 1 calc R U
C20 C 0.3497(6) 0.32248(18) 0.9725(5) 0.0233(10) Uani 1 1 d . .
H20 H 0.265859 0.341014 0.932920 0.028 Uiso 1 1 calc R U
C22 C 0.5785(7) 0.52604(17) 0.8882(6) 0.0257(11) Uani 1 1 d . .
H22 H 0.496209 0.540579 0.823646 0.031 Uiso 1 1 calc R U
C17 C 0.8609(6) 0.28582(17) 1.0228(5) 0.0226(10) Uani 1 1 d . .
H17 H 0.949969 0.291492 1.000599 0.027 Uiso 1 1 calc R U
C16 C 0.8567(7) 0.25051(18) 1.1187(6) 0.0279(11) Uani 1 1 d . .
H16 H 0.944058 0.233535 1.160061 0.033 Uiso 1 1 calc R U
C21 C 0.6142(6) 0.48182(17) 0.8776(5) 0.0204(9) Uani 1 1 d . .
C19 C 0.3372(6) 0.28766(18) 1.0680(6) 0.0264(11) Uani 1 1 d . .
H19 H 0.247823 0.283958 1.091296 0.032 Uiso 1 1 calc R U
C6 C 0.6158(6) 0.36161(18) 0.2919(5) 0.0263(11) Uani 1 1 d . .
H6 H 0.645689 0.374207 0.217960 0.032 Uiso 1 1 calc R U
C8 C 0.4786(5) 0.34534(17) 0.4443(6) 0.0242(10) Uani 1 1 d . .
H8 H 0.402679 0.345430 0.488056 0.029 Uiso 1 1 calc R U
C18 C 0.4575(6) 0.25994(17) 1.1247(5) 0.0258(11) Uani 1 1 d . .
H18 H 0.450481 0.236449 1.185477 0.031 Uiso 1 1 calc R U
C15 C 0.7269(7) 0.24069(16) 1.1520(5) 0.0263(11) Uani 1 1 d . .
H15 H 0.726253 0.216988 1.214238 0.032 Uiso 1 1 calc R U
C7 C 0.4812(6) 0.37203(18) 0.3248(6) 0.0289(11) Uani 1 1 d . .
H7 H 0.407279 0.392761 0.276514 0.035 Uiso 1 1 calc R U
C27 C 1.1321(7) 0.4388(2) 0.2620(7) 0.0381(14) Uani 1 1 d . .
H27 H 1.157868 0.463170 0.214019 0.046 Uiso 1 1 calc R U
C23 C 0.6814(8) 0.5474(2) 1.0090(7) 0.0384(15) Uani 1 1 d . .
H23 H 0.672713 0.577503 1.032751 0.046 Uiso 1 1 calc R U
C24 C 0.7926(8) 0.5200(2) 1.0860(7) 0.0402(15) Uani 1 1 d . .
H24 H 0.870072 0.528888 1.167450 0.048 Uiso 1 1 calc R U
C28 C 1.0807(6) 0.3995(3) 0.1950(6) 0.0389(15) Uani 1 1 d . .
H28 H 1.068926 0.394239 0.098673 0.047 Uiso 1 1 calc R U

loop_
_atom_site_aniso_label
_atom_site_aniso_U_11
_atom_site_aniso_U_22
_atom_site_aniso_U_33
_atom_site_aniso_U_23
_atom_site_aniso_U_13
_atom_site_aniso_U_12
Se2 0.0166(2) 0.0189(2) 0.0178(2) 0.00051(17) 0.00824(16) 0.00370(17)
Se1 0.0146(2) 0.0230(2) 0.0174(2) 0.00278(17) 0.00579(16) 0.00363(17)
Fe1 0.0133(3) 0.0111(3) 0.0127(3) 0.0000(2) 0.0043(2) 0.0010(2)
S2 0.0316(7) 0.0448(9) 0.0281(7) -0.0099(6) -0.0001(6) 0.0064(6)
S1 0.0329(7) 0.0497(9) 0.0318(7) -0.0112(7) 0.0132(6) -0.0043(7)
O1 0.0188(17) 0.040(2) 0.0219(17) 0.0123(15) 0.0067(14) 0.0086(15)
C26 0.0086(13) 0.0251(16) 0.0148(13) 0.0049(12) 0.0053(11) 0.0024(11)
N1 0.0189(19) 0.0200(19) 0.0158(17) 0.0012(14) 0.0034(15) -0.0002(15)
N2 0.0168(18) 0.0205(19) 0.0193(18) 0.0065(15) 0.0069(15) 0.0058(15)
C2 0.018(2) 0.0132(19) 0.0138(19) -0.0010(15) 0.0057(16) 0.0020(16)
C5 0.020(2) 0.0104(18) 0.019(2) 0.0007(15) 0.0078(17) 0.0020(16)
C3 0.0141(19) 0.017(2) 0.0151(19) -0.0024(16) 0.0050(16) 0.0003(16)
C4 0.022(2) 0.0125(19) 0.019(2) -0.0015(16) 0.0100(17) -0.0040(16)
C13 0.027(2) 0.015(2) 0.0109(18) -0.0035(15) 0.0054(17) -0.0016(17)
C1 0.015(2) 0.016(2) 0.017(2) -0.0010(16) 0.0052(16) 0.0016(15)
C12 0.023(2) 0.017(2) 0.0127(19) 0.0001(16) 0.0063(17) 0.0026(17)
C25 0.0086(13) 0.0251(16) 0.0148(13) 0.0049(12) 0.0053(11) 0.0024(11)
C11 0.019(2) 0.022(2) 0.0128(19) 0.0009(16) 0.0070(16) 0.0051(17)
C14 0.027(2) 0.014(2) 0.0135(19) -0.0024(16) 0.0044(18) -0.0042(17)
C9 0.019(2) 0.011(2) 0.031(2) 0.0011(17) 0.0053(19) -0.0010(16)
C10 0.021(2) 0.019(2) 0.030(3) -0.0107(19) 0.0093(19) -0.0014(18)
C20 0.020(2) 0.025(2) 0.022(2) -0.0001(19) 0.0028(19) -0.0019(19)
C22 0.038(3) 0.022(2) 0.027(2) 0.0027(19) 0.024(2) 0.001(2)
C17 0.026(2) 0.024(2) 0.019(2) 0.0052(18) 0.0090(19) 0.0065(19)
C16 0.034(3) 0.022(2) 0.027(3) 0.005(2) 0.009(2) 0.012(2)
C21 0.023(2) 0.022(2) 0.021(2) -0.0015(18) 0.0130(19) -0.0001(18)
C19 0.026(3) 0.029(3) 0.027(2) -0.003(2) 0.011(2) -0.011(2)
C6 0.036(3) 0.025(2) 0.018(2) -0.0069(19) 0.008(2) -0.010(2)
C8 0.017(2) 0.020(2) 0.037(3) -0.004(2) 0.009(2) -0.0036(18)
C18 0.035(3) 0.021(2) 0.022(2) 0.0029(18) 0.009(2) -0.010(2)
C15 0.043(3) 0.013(2) 0.022(2) 0.0038(18) 0.009(2) 0.004(2)
C7 0.023(2) 0.025(3) 0.029(3) -0.003(2) -0.006(2) -0.003(2)
C27 0.026(3) 0.049(4) 0.044(3) 0.016(3) 0.018(3) 0.005(3)
C23 0.062(4) 0.026(3) 0.043(3) -0.012(3) 0.040(3) -0.016(3)
C24 0.043(3) 0.049(4) 0.034(3) -0.023(3) 0.020(3) -0.019(3)
C28 0.022(3) 0.073(5) 0.023(3) 0.000(3) 0.009(2) 0.012(3)

loop_
_atom_type_symbol
_atom_type_description
_atom_type_scat_dispersion_real
_atom_type_scat_dispersion_imag
_atom_type_scat_source
C C 0.0033 0.0016 'International Tables Vol C Tables 4.2.6.8 and 6.1.1.4'
H H 0.0000 0.0000 'International Tables Vol C Tables 4.2.6.8 and 6.1.1.4'
N N 0.0061 0.0033 'International Tables Vol C Tables 4.2.6.8 and 6.1.1.4'
O O 0.0106 0.0060 'International Tables Vol C Tables 4.2.6.8 and 6.1.1.4'
S S 0.1246 0.1234 'International Tables Vol C Tables 4.2.6.8 and 6.1.1.4'
Fe Fe 0.3463 0.8444 'International Tables Vol C Tables 4.2.6.8 and 6.1.1.4'
Se Se -0.0929 2.2259 'International Tables Vol C Tables 4.2.6.8 and 6.1.1.4'

loop_
_geom_angle_atom_site_label_1
_geom_angle_atom_site_label_2
_geom_angle_atom_site_label_3
_geom_angle
C1 Se2 C21 96.27(19)
C25 Se1 C3 96.95(19)
C1 Fe1 C2 42.17(17)
C1 Fe1 C5 41.24(17)
C2 Fe1 C5 69.92(18)
C1 Fe1 C10 161.7(2)
C2 Fe1 C10 122.60(19)
C5 Fe1 C10 154.8(2)
C1 Fe1 C6 156.8(2)
C2 Fe1 C6 159.1(2)
C5 Fe1 C6 120.4(2)
C10 Fe1 C6 40.7(2)
C1 Fe1 C9 125.9(2)
C2 Fe1 C9 107.27(19)
C5 Fe1 C9 163.40(19)
C10 Fe1 C9 40.5(2)
C6 Fe1 C9 68.1(2)
C1 Fe1 C7 122.5(2)
C2 Fe1 C7 158.7(2)
C5 Fe1 C7 108.4(2)
C10 Fe1 C7 68.2(2)
C6 Fe1 C7 40.4(2)
C9 Fe1 C7 68.0(2)
C1 Fe1 C3 69.88(17)
C2 Fe1 C3 41.66(17)
C5 Fe1 C3 68.69(18)
C10 Fe1 C3 105.15(19)
C6 Fe1 C3 121.7(2)
C9 Fe1 C3 120.75(19)
C7 Fe1 C3 159.0(2)
C1 Fe1 C4 69.10(18)
C2 Fe1 C4 69.33(18)
C5 Fe1 C4 40.56(18)
C10 Fe1 C4 119.16(19)
C6 Fe1 C4 105.8(2)
C9 Fe1 C4 155.09(19)
C7 Fe1 C4 124.0(2)
C3 Fe1 C4 40.34(18)
C1 Fe1 C8 109.5(2)
C2 Fe1 C8 122.6(2)
C5 Fe1 C8 126.50(19)
C10 Fe1 C8 68.1(2)
C6 Fe1 C8 68.0(2)
C9 Fe1 C8 40.34(19)
C7 Fe1 C8 40.4(2)
C3 Fe1 C8 157.5(2)
C4 Fe1 C8 161.8(2)
C21 S2 C24 91.4(3)
C28 S1 C25 92.9(3)
C27 C26 C25 104.8(4)
C27 C26 H26 127.6
C25 C26 H26 127.6
C20 N1 C13 117.7(4)
C11 N2 C12 127.6(4)
C11 N2 H2 116.2
C12 N2 H2 116.2
C3 C2 C1 106.6(4)
C3 C2 C11 121.2(4)
C1 C2 C11 132.0(4)
C3 C2 Fe1 70.0(2)
C1 C2 Fe1 68.6(2)
C11 C2 Fe1 122.7(3)
C4 C5 C1 108.5(4)
C4 C5 Fe1 70.4(2)
C1 C5 Fe1 68.6(2)
C4 C5 H5 125.8
C1 C5 H5 125.8
Fe1 C5 H5 126.8
C4 C3 C2 108.3(4)
C4 C3 Se1 127.2(3)
C2 C3 Se1 124.5(3)
C4 C3 Fe1 70.1(3)
C2 C3 Fe1 68.3(2)
Se1 C3 Fe1 129.5(2)
C3 C4 C5 108.8(4)
C3 C4 Fe1 69.6(2)
C5 C4 Fe1 69.0(2)
C3 C4 H4 125.6
C5 C4 H4 125.6
Fe1 C4 H4 127.4
N1 C13 C14 122.6(4)
N1 C13 C12 118.0(4)
C14 C13 C12 119.4(4)
C5 C1 C2 107.8(4)
C5 C1 Se2 123.2(3)
C2 C1 Se2 128.9(3)
C5 C1 Fe1 70.2(2)
C2 C1 Fe1 69.3(2)
Se2 C1 Fe1 129.3(2)
C17 C12 N2 125.3(4)
C17 C12 C13 119.7(4)
N2 C12 C13 115.1(4)
C26 C25 S1 113.0(3)
C26 C25 Se1 126.0(3)
S1 C25 Se1 121.0(3)
O1 C11 N2 123.2(4)
O1 C11 C2 119.0(4)
N2 C11 C2 117.7(4)
C18 C14 C13 117.5(4)
C18 C14 C15 123.1(4)
C13 C14 C15 119.4(5)
C10 C9 C8 108.2(4)
C10 C9 Fe1 69.4(3)
C8 C9 Fe1 70.2(3)
C10 C9 H9 125.9
C8 C9 H9 125.9
Fe1 C9 H9 126.1
C9 C10 C6 107.8(4)
C9 C10 Fe1 70.1(3)
C6 C10 Fe1 69.7(3)
C9 C10 H10 126.1
C6 C10 H10 126.1
Fe1 C10 H10 125.7
N1 C20 C19 123.6(5)
N1 C20 H20 118.2
C19 C20 H20 118.2
C21 C22 C23 112.0(5)
C21 C22 H22 124.0
C23 C22 H22 124.0
C12 C17 C16 120.2(5)
C12 C17 H17 119.9
C16 C17 H17 119.9
C15 C16 C17 121.5(5)
C15 C16 H16 119.2
C17 C16 H16 119.2
C22 C21 S2 111.7(4)
C22 C21 Se2 127.4(4)
S2 C21 Se2 120.9(3)
C18 C19 C20 118.9(5)
C18 C19 H19 120.5
C20 C19 H19 120.5
C7 C6 C10 108.1(5)
C7 C6 Fe1 70.1(3)
C10 C6 Fe1 69.5(3)
C7 C6 H6 126.0
C10 C6 H6 126.0
Fe1 C6 H6 125.9
C9 C8 C7 107.9(5)
C9 C8 Fe1 69.5(3)
C7 C8 Fe1 69.6(3)
C9 C8 H8 126.1
C7 C8 H8 126.1
Fe1 C8 H8 126.5
C19 C18 C14 119.7(5)
C19 C18 H18 120.1
C14 C18 H18 120.1
C16 C15 C14 119.8(5)
C16 C15 H15 120.1
C14 C15 H15 120.1
C6 C7 C8 108.0(5)
C6 C7 Fe1 69.5(3)
C8 C7 Fe1 70.0(3)
C6 C7 H7 126.0
C8 C7 H7 126.0
Fe1 C7 H7 126.1
C28 C27 C26 116.3(5)
C28 C27 H27 121.8
C26 C27 H27 121.8
C24 C23 C22 113.7(5)
C24 C23 H23 123.2
C22 C23 H23 123.2
C23 C24 S2 111.2(5)
C23 C24 H24 124.4
S2 C24 H24 124.4
C27 C28 S1 113.0(5)
C27 C28 H28 123.5
S1 C28 H28 123.5

loop_
_geom_bond_atom_site_label_1
_geom_bond_atom_site_label_2
_geom_bond_distance
Se2 C1 1.904(4)
Se2 C21 1.907(5)
Se1 C25 1.897(4)
Se1 C3 1.910(4)
Fe1 C1 2.018(4)
Fe1 C2 2.027(4)
Fe1 C5 2.039(4)
Fe1 C10 2.039(5)
Fe1 C6 2.042(5)
Fe1 C9 2.049(5)
Fe1 C7 2.051(5)
Fe1 C3 2.051(4)
Fe1 C4 2.057(4)
Fe1 C8 2.057(5)
S2 C21 1.717(5)
S2 C24 1.725(6)
S1 C28 1.677(7)
S1 C25 1.699(5)
O1 C11 1.234(6)
C26 C27 1.460(8)
C26 C25 1.487(6)
C26 H26 0.9300
N1 C20 1.315(6)
N1 C13 1.364(6)
N2 C11 1.360(6)
N2 C12 1.405(6)
N2 H2 0.8600
C2 C3 1.450(6)
C2 C1 1.455(6)
C2 C11 1.480(6)
C5 C4 1.420(6)
C5 C1 1.429(6)
C5 H5 0.9300
C3 C4 1.417(6)
C4 H4 0.9300
C13 C14 1.418(6)
C13 C12 1.438(7)
C12 C17 1.375(7)
C14 C18 1.407(7)
C14 C15 1.421(7)
C9 C10 1.415(7)
C9 C8 1.416(7)
C9 H9 0.9300
C10 C6 1.421(8)
C10 H10 0.9300
C20 C19 1.420(7)
C20 H20 0.9300
C22 C21 1.359(7)
C22 C23 1.416(9)
C22 H22 0.9300
C17 C16 1.413(7)
C17 H17 0.9300
C16 C15 1.369(8)
C16 H16 0.9300
C19 C18 1.354(8)
C19 H19 0.9300
C6 C7 1.413(8)
C6 H6 0.9300
C8 C7 1.419(8)
C8 H8 0.9300
C18 H18 0.9300
C15 H15 0.9300
C7 H7 0.9300
C27 C28 1.346(10)
C27 H27 0.9300
C23 C24 1.341(10)
C23 H23 0.9300
C24 H24 0.9300
C28 H28 0.9300
